data_7713829
loop_
_publ_author_name
'Horrer, G\"unther'
'Luff, Martin Simon'
'Radius, Udo'

_publ_section_title
;
 N Heterocyclic Carbene and Cyclic (Alkyl)(Amino)Carbene ligated
 Half-Sandwich Complexes of Chromium(II) and Chromium(I)
;
_journal_name_full 'Dalton Transactions'
_journal_paper_doi 10.1039/D3DT02123H
_journal_year 2023
_chemical_formula_moiety 'C37 H46 Cr N2'
_chemical_formula_sum 'C37 H46 Cr N2'
_chemical_formula_weight 570.76
_space_group_crystal_system triclinic
_space_group_IT_number 2
_space_group_name_Hall '-P 1'
_space_group_name_H-M_alt 'P -1'
_atom_sites_solution_hydrogens geom
_atom_sites_solution_primary dual
_atom_sites_solution_secondary difmap
_audit_creation_method SHELXL-2018/3
_audit_update_record
;
2023-07-06 deposited with the CCDC.	2023-08-22 downloaded from the CCDC.
;
_cell_angle_alpha 100.5140(10)
_cell_angle_beta 96.1890(10)
_cell_angle_gamma 111.365(2)
_cell_formula_units_Z 2
_cell_length_a 9.9514(2)
_cell_length_b 10.4567(2)
_cell_length_c 16.9742(2)
_cell_measurement_reflns_used 19371
_cell_measurement_temperature 100.0(3)
_cell_measurement_theta_max 77.1160
_cell_measurement_theta_min 2.7030
_cell_volume 1587.75(5)
_computing_cell_refinement 'CrysAlisPro 1.171.40.53 (Rigaku OD, 2019)'
_computing_data_collection 'CrysAlisPro 1.171.40.53 (Rigaku OD, 2019)'
_computing_data_reduction 'CrysAlisPro 1.171.40.53 (Rigaku OD, 2019)'
_computing_molecular_graphics 'ShelXLe (Huebschle et all, 2011)'
_computing_publication_material 'SHELXL-2014/6 (Sheldrick, 2014)'
_computing_structure_refinement 'SHELXL-2018/3 (Sheldrick, 2018)'
_computing_structure_solution 'SHELXT 2014/5 (Sheldrick, 2014)'
_diffrn_ambient_temperature 100(2)
_diffrn_detector_area_resol_mean 10.0000
_diffrn_measured_fraction_theta_full 0.999
_diffrn_measured_fraction_theta_max 0.998
_diffrn_measurement_device_type 'XtaLAB Synergy, Dualflex, HyPix'
_diffrn_measurement_method '\w scans'
_diffrn_radiation_type CuK\a
_diffrn_radiation_wavelength 1.54184
_diffrn_reflns_av_R_equivalents 0.0313
_diffrn_reflns_av_unetI/netI 0.0238
_diffrn_reflns_Laue_measured_fraction_full 0.999
_diffrn_reflns_Laue_measured_fraction_max 0.998
_diffrn_reflns_limit_h_max 12
_diffrn_reflns_limit_h_min -11
_diffrn_reflns_limit_k_max 12
_diffrn_reflns_limit_k_min -12
_diffrn_reflns_limit_l_max 20
_diffrn_reflns_limit_l_min -20
_diffrn_reflns_number 32289
_diffrn_reflns_point_group_measured_fraction_full 0.999
_diffrn_reflns_point_group_measured_fraction_max 0.998
_diffrn_reflns_theta_full 72.000
_diffrn_reflns_theta_max 72.129
_diffrn_reflns_theta_min 2.697
_diffrn_source 'micro-focus sealed X-ray tube'
_exptl_absorpt_coefficient_mu 3.149
_exptl_absorpt_correction_T_max 1.000
_exptl_absorpt_correction_T_min 0.383
_exptl_absorpt_correction_type gaussian
_exptl_absorpt_process_details
;
CrysAlisPro 1.171.41.112a (Rigaku Oxford Diffraction, 2021)
Numerical absorption correction based on gaussian integration over
a multifaceted crystal model
Empirical absorption correction using spherical harmonics,
implemented in SCALE3 ABSPACK scaling algorithm.
;
_exptl_crystal_colour 'clear brown'
_exptl_crystal_density_diffrn 1.194
_exptl_crystal_description block
_exptl_crystal_F_000 612
_exptl_crystal_size_max 0.270
_exptl_crystal_size_mid 0.180
_exptl_crystal_size_min 0.160
_refine_diff_density_max 0.364
_refine_diff_density_min -0.374
_refine_diff_density_rms 0.039
_refine_ls_extinction_method none
_refine_ls_goodness_of_fit_ref 1.061
_refine_ls_hydrogen_treatment constr
_refine_ls_matrix_type full
_refine_ls_number_parameters 369
_refine_ls_number_reflns 6246
_refine_ls_number_restraints 0
_refine_ls_restrained_S_all 1.061
_refine_ls_R_factor_all 0.0340
_refine_ls_R_factor_gt 0.0325
_refine_ls_shift/su_max 0.001
_refine_ls_shift/su_mean 0.000
_refine_ls_structure_factor_coef Fsqd
_refine_ls_weighting_details 'w=1/[\s^2^(Fo^2^)+(0.0319P)^2^+0.7939P] where P=(Fo^2^+2Fc^2^)/3'
_refine_ls_weighting_scheme calc
_refine_ls_wR_factor_gt 0.0794
_refine_ls_wR_factor_ref 0.0802
_reflns_Friedel_coverage 0.000
_reflns_number_gt 6011
_reflns_number_total 6246
_reflns_threshold_expression 'I > 2\s(I)'
_cod_data_source_file d3dt02123h2.cif
_cod_data_source_block compound_11
_cod_original_cell_volume 1587.74(5)
_cod_database_code 7713829
_shelx_shelxl_version_number 2018/3
_shelx_space_group_comment
;
The symmetry employed for this shelxl refinement is uniquely defined
by the following loop, which should always be used as a source of
symmetry information in preference to the above space-group names.
They are only intended as comments.
;
_shelx_estimated_absorpt_t_min 0.483
_shelx_estimated_absorpt_t_max 0.633

loop_
_space_group_symop_operation_xyz
'x, y, z'
'-x, -y, -z'

loop_
_atom_site_label
_atom_site_type_symbol
_atom_site_fract_x
_atom_site_fract_y
_atom_site_fract_z
_atom_site_U_iso_or_equiv
_atom_site_adp_type
_atom_site_occupancy
_atom_site_site_symmetry_order
_atom_site_calc_flag
_atom_site_refinement_flags_posn
_atom_site_refinement_flags_adp
_atom_site_refinement_flags_occupancy
_atom_site_disorder_assembly
_atom_site_disorder_group
C1_1 C 0.91422(17) 0.26109(18) 0.15384(11) 0.0296(3) Uani 1 1 d . . . . .
H1_1 H 0.895127 0.219628 0.093790 0.036 Uiso 1 1 calc R U . . .
C2_1 C 0.86162(17) 0.18717(17) 0.21378(11) 0.0312(4) Uani 1 1 d . . . . .
H2_1 H 0.797520 0.084337 0.203020 0.037 Uiso 1 1 calc R U . . .
C3_1 C 0.93055(18) 0.27866(19) 0.29123(11) 0.0320(4) Uani 1 1 d . . . . .
H3_1 H 0.918027 0.255350 0.342233 0.038 Uiso 1 1 calc R U . . .
C4_1 C 1.02083(17) 0.41009(18) 0.28004(10) 0.0296(3) Uani 1 1 d . . . . .
H4_1 H 1.078950 0.491877 0.322055 0.035 Uiso 1 1 calc R U . . .
C5_1 C 1.01013(16) 0.39943(18) 0.19530(10) 0.0277(3) Uani 1 1 d . . . . .
H5_1 H 1.071215 0.473385 0.169399 0.033 Uiso 1 1 calc R U . . .
N1_2 N 0.81299(13) 0.57478(12) 0.22474(7) 0.0202(2) Uani 1 1 d . . . . .
C2_2 C 0.86444(16) 0.78420(16) 0.16657(9) 0.0232(3) Uani 1 1 d . . . . .
H2_2 H 0.854535 0.838156 0.215398 0.028 Uiso 1 1 calc R U . . .
C3_2 C 0.89762(17) 0.84677(17) 0.10191(10) 0.0270(3) Uani 1 1 d . . . . .
H3_2 H 0.912167 0.943247 0.107735 0.032 Uiso 1 1 calc R U . . .
C4_2 C 0.90994(17) 0.77091(18) 0.02883(10) 0.0287(3) Uani 1 1 d . . . . .
H4_2 H 0.935354 0.814972 -0.014720 0.034 Uiso 1 1 calc R U . . .
C5_2 C 0.88421(17) 0.62924(18) 0.02101(9) 0.0280(3) Uani 1 1 d . . . . .
H5_2 H 0.888922 0.574940 -0.029204 0.034 Uiso 1 1 calc R U . . .
C6_2 C 0.85168(16) 0.56542(17) 0.08535(9) 0.0246(3) Uani 1 1 d . . . . .
H6_2 H 0.833441 0.467884 0.077986 0.030 Uiso 1 1 calc R U . . .
C7_2 C 0.85054(16) 0.65666(15) 0.30517(9) 0.0208(3) Uani 1 1 d . . . . .
C8_2 C 0.75797(17) 0.61571(15) 0.36052(9) 0.0234(3) Uani 1 1 d . . . . .
H8_2 H 0.666831 0.536650 0.341870 0.028 Uiso 1 1 calc R U . . .
C9_2 C 0.79643(19) 0.68810(17) 0.44201(10) 0.0281(3) Uani 1 1 d . . . . .
H9_2 H 0.732039 0.656849 0.478287 0.034 Uiso 1 1 calc R U . . .
C10_2 C 0.9270(2) 0.80497(17) 0.47121(10) 0.0315(4) Uani 1 1 d . . . . .
H10_2 H 0.952691 0.854998 0.526900 0.038 Uiso 1 1 calc R U . . .
C11_2 C 1.01987(19) 0.84740(17) 0.41675(10) 0.0303(3) Uani 1 1 d . . . . .
H11_2 H 1.109533 0.928178 0.435548 0.036 Uiso 1 1 calc R U . . .
C12_2 C 0.98401(17) 0.77424(16) 0.33598(10) 0.0250(3) Uani 1 1 d . . . . .
H12_2 H 1.050762 0.803898 0.300581 0.030 Uiso 1 1 calc R U . . .
C1_2 C 0.84505(15) 0.64186(15) 0.16138(9) 0.0206(3) Uani 1 1 d . . . . .
C1_3 C 0.55074(15) 0.29436(14) 0.22442(8) 0.0178(3) Uani 1 1 d . . . . .
N1_3 N 0.47866(12) 0.20837(12) 0.26704(7) 0.0173(2) Uani 1 1 d . . . . .
C2_3 C 0.43968(15) 0.33532(15) 0.17522(9) 0.0208(3) Uani 1 1 d . . . . .
C3_3 C 0.28929(15) 0.24127(15) 0.19137(9) 0.0224(3) Uani 1 1 d . . . . .
H3A_3 H 0.224233 0.293690 0.196238 0.027 Uiso 1 1 calc R U . . .
H3AB_3 H 0.240310 0.155189 0.146388 0.027 Uiso 1 1 calc R U . . .
C4_3 C 0.32327(15) 0.20231(15) 0.27143(9) 0.0215(3) Uani 1 1 d . . . . .
C5_3 C 0.45197(17) 0.29390(18) 0.08544(10) 0.0288(3) Uani 1 1 d . . . . .
H5A_3 H 0.374775 0.305964 0.050335 0.043 Uiso 1 1 calc R U . . .
H5B_3 H 0.440485 0.194847 0.071446 0.043 Uiso 1 1 calc R U . . .
H5C_3 H 0.548498 0.354488 0.077287 0.043 Uiso 1 1 calc R U . . .
C6_3 C 0.46387(17) 0.49239(16) 0.19582(11) 0.0281(3) Uani 1 1 d . . . . .
H6A_3 H 0.562762 0.549722 0.189074 0.042 Uiso 1 1 calc R U . . .
H6B_3 H 0.453531 0.520509 0.252422 0.042 Uiso 1 1 calc R U . . .
H6C_3 H 0.390756 0.507107 0.159098 0.042 Uiso 1 1 calc R U . . .
C7_3 C 0.21684(16) 0.05901(17) 0.27781(11) 0.0292(3) Uani 1 1 d . . . . .
H7A_3 H 0.122545 0.064138 0.285437 0.044 Uiso 1 1 calc R U . . .
H7B_3 H 0.257338 0.032423 0.324476 0.044 Uiso 1 1 calc R U . . .
H7C_3 H 0.201944 -0.011992 0.227636 0.044 Uiso 1 1 calc R U . . .
C8_3 C 0.33171(17) 0.31401(17) 0.34611(10) 0.0265(3) Uani 1 1 d . . . . .
H8A_3 H 0.408415 0.405168 0.346194 0.040 Uiso 1 1 calc R U . . .
H8B_3 H 0.355294 0.285347 0.395913 0.040 Uiso 1 1 calc R U . . .
H8C_3 H 0.236837 0.323016 0.344044 0.040 Uiso 1 1 calc R U . . .
C1_4 C 0.53581(15) 0.11558(15) 0.30074(9) 0.0194(3) Uani 1 1 d . . . . .
C2_4 C 0.50852(16) -0.01587(15) 0.24793(9) 0.0217(3) Uani 1 1 d . . . . .
C3_4 C 0.57089(17) -0.10290(16) 0.27629(10) 0.0263(3) Uani 1 1 d . . . . .
H3_4 H 0.555496 -0.191200 0.241550 0.032 Uiso 1 1 calc R U . . .
C4_4 C 0.65417(18) -0.06335(17) 0.35350(10) 0.0286(3) Uani 1 1 d . . . . .
H4_4 H 0.697646 -0.122990 0.371133 0.034 Uiso 1 1 calc R U . . .
C5_4 C 0.67447(17) 0.06342(16) 0.40541(10) 0.0259(3) Uani 1 1 d . . . . .
H5_4 H 0.729243 0.088166 0.459242 0.031 Uiso 1 1 calc R U . . .
C6_4 C 0.61619(16) 0.15610(15) 0.38049(9) 0.0210(3) Uani 1 1 d . . . . .
C7_4 C 0.41609(17) -0.06796(16) 0.16213(10) 0.0266(3) Uani 1 1 d . . . . .
H7_4 H 0.368369 -0.000606 0.154776 0.032 Uiso 1 1 calc R U . . .
C8_4 C 0.5100(2) -0.0702(2) 0.09654(10) 0.0366(4) Uani 1 1 d . . . . .
H8A_4 H 0.446303 -0.107863 0.042453 0.055 Uiso 1 1 calc R U . . .
H8B_4 H 0.563687 -0.130266 0.104749 0.055 Uiso 1 1 calc R U . . .
H8C_4 H 0.580118 0.026219 0.100431 0.055 Uiso 1 1 calc R U . . .
C9_4 C 0.2933(2) -0.21546(17) 0.15000(13) 0.0396(4) Uani 1 1 d . . . . .
H9A_4 H 0.224284 -0.237555 0.098900 0.059 Uiso 1 1 calc R U . . .
H9B_4 H 0.241031 -0.216383 0.195759 0.059 Uiso 1 1 calc R U . . .
H9C_4 H 0.336505 -0.286335 0.147620 0.059 Uiso 1 1 calc R U . . .
C10_4 C 0.64103(17) 0.29160(16) 0.44234(9) 0.0238(3) Uani 1 1 d . . . . .
H10_4 H 0.600600 0.349485 0.414092 0.029 Uiso 1 1 calc R U . . .
C11_4 C 0.80358(18) 0.38098(17) 0.47873(10) 0.0300(3) Uani 1 1 d . . . . .
H11A_4 H 0.855403 0.412381 0.435431 0.045 Uiso 1 1 calc R U . . .
H11B_4 H 0.846943 0.324129 0.503806 0.045 Uiso 1 1 calc R U . . .
H11C_4 H 0.812449 0.463647 0.520253 0.045 Uiso 1 1 calc R U . . .
C12_4 C 0.5563(2) 0.2550(2) 0.51138(10) 0.0355(4) Uani 1 1 d . . . . .
H12A_4 H 0.453174 0.194233 0.487835 0.053 Uiso 1 1 calc R U . . .
H12B_4 H 0.561936 0.342272 0.547351 0.053 Uiso 1 1 calc R U . . .
H12C_4 H 0.599856 0.205265 0.542886 0.053 Uiso 1 1 calc R U . . .
Cr1_5 Cr 0.78004(2) 0.37087(2) 0.22211(2) 0.01820(7) Uani 1 1 d . . . . .

loop_
_atom_site_aniso_label
_atom_site_aniso_U_11
_atom_site_aniso_U_22
_atom_site_aniso_U_33
_atom_site_aniso_U_23
_atom_site_aniso_U_13
_atom_site_aniso_U_12
C1_1 0.0271(8) 0.0378(9) 0.0313(9) 0.0040(7) 0.0118(7) 0.0213(7)
C2_1 0.0262(8) 0.0278(8) 0.0485(10) 0.0107(7) 0.0134(7) 0.0181(7)
C3_1 0.0304(8) 0.0471(10) 0.0357(9) 0.0208(8) 0.0139(7) 0.0277(8)
C4_1 0.0203(7) 0.0388(9) 0.0321(9) 0.0051(7) 0.0021(6) 0.0168(7)
C5_1 0.0191(7) 0.0366(9) 0.0353(9) 0.0128(7) 0.0123(6) 0.0159(6)
N1_2 0.0209(6) 0.0207(6) 0.0194(6) 0.0046(5) 0.0067(5) 0.0082(5)
C2_2 0.0225(7) 0.0276(7) 0.0218(7) 0.0065(6) 0.0057(6) 0.0118(6)
C3_2 0.0255(8) 0.0313(8) 0.0290(8) 0.0126(7) 0.0065(6) 0.0136(6)
C4_2 0.0254(8) 0.0425(9) 0.0246(8) 0.0161(7) 0.0079(6) 0.0159(7)
C5_2 0.0279(8) 0.0410(9) 0.0189(7) 0.0066(6) 0.0070(6) 0.0174(7)
C6_2 0.0243(7) 0.0280(8) 0.0219(8) 0.0046(6) 0.0053(6) 0.0111(6)
C7_2 0.0247(7) 0.0204(7) 0.0206(7) 0.0053(6) 0.0049(6) 0.0121(6)
C8_2 0.0269(7) 0.0215(7) 0.0242(8) 0.0057(6) 0.0073(6) 0.0117(6)
C9_2 0.0404(9) 0.0314(8) 0.0232(8) 0.0090(6) 0.0115(7) 0.0235(7)
C10_2 0.0475(10) 0.0302(8) 0.0196(8) 0.0014(6) -0.0015(7) 0.0227(8)
C11_2 0.0332(8) 0.0243(8) 0.0282(8) 0.0052(6) -0.0058(7) 0.0093(7)
C12_2 0.0259(7) 0.0244(7) 0.0249(8) 0.0086(6) 0.0029(6) 0.0092(6)
C1_2 0.0170(6) 0.0252(7) 0.0202(7) 0.0063(6) 0.0053(5) 0.0080(6)
C1_3 0.0190(6) 0.0153(6) 0.0188(7) -0.0003(5) 0.0027(5) 0.0088(5)
N1_3 0.0154(5) 0.0176(5) 0.0194(6) 0.0029(4) 0.0031(4) 0.0080(4)
C2_3 0.0195(7) 0.0220(7) 0.0239(7) 0.0062(6) 0.0033(6) 0.0116(6)
C3_3 0.0184(7) 0.0236(7) 0.0260(8) 0.0042(6) 0.0012(6) 0.0106(6)
C4_3 0.0157(6) 0.0241(7) 0.0264(8) 0.0059(6) 0.0050(6) 0.0096(6)
C5_3 0.0270(8) 0.0399(9) 0.0238(8) 0.0100(7) 0.0038(6) 0.0171(7)
C6_3 0.0251(8) 0.0239(8) 0.0402(9) 0.0109(7) 0.0056(7) 0.0138(6)
C7_3 0.0195(7) 0.0301(8) 0.0386(9) 0.0119(7) 0.0081(7) 0.0080(6)
C8_3 0.0225(7) 0.0337(8) 0.0276(8) 0.0052(7) 0.0087(6) 0.0157(6)
C1_4 0.0178(6) 0.0199(7) 0.0236(7) 0.0076(6) 0.0064(6) 0.0090(5)
C2_4 0.0221(7) 0.0197(7) 0.0241(7) 0.0056(6) 0.0057(6) 0.0085(6)
C3_4 0.0304(8) 0.0205(7) 0.0318(8) 0.0074(6) 0.0082(7) 0.0130(6)
C4_4 0.0319(8) 0.0275(8) 0.0347(9) 0.0144(7) 0.0083(7) 0.0172(7)
C5_4 0.0282(8) 0.0297(8) 0.0239(8) 0.0111(6) 0.0049(6) 0.0138(6)
C6_4 0.0206(7) 0.0229(7) 0.0217(7) 0.0082(6) 0.0071(6) 0.0090(6)
C7_4 0.0301(8) 0.0211(7) 0.0278(8) 0.0009(6) 0.0008(6) 0.0129(6)
C8_4 0.0484(10) 0.0415(10) 0.0244(8) 0.0003(7) 0.0044(7) 0.0272(8)
C9_4 0.0384(10) 0.0224(8) 0.0490(11) -0.0006(7) -0.0068(8) 0.0103(7)
C10_4 0.0275(8) 0.0269(7) 0.0201(7) 0.0058(6) 0.0045(6) 0.0142(6)
C11_4 0.0328(8) 0.0278(8) 0.0278(8) 0.0024(6) -0.0028(7) 0.0145(7)
C12_4 0.0444(10) 0.0438(10) 0.0259(9) 0.0097(7) 0.0127(7) 0.0236(8)
Cr1_5 0.01668(12) 0.01979(12) 0.02094(13) 0.00492(9) 0.00619(9) 0.00963(9)

loop_
_atom_type_symbol
_atom_type_description
_atom_type_scat_dispersion_real
_atom_type_scat_dispersion_imag
_atom_type_scat_source
C C 0.0181 0.0091 'International Tables Vol C Tables 4.2.6.8 and 6.1.1.4'
H H 0.0000 0.0000 'International Tables Vol C Tables 4.2.6.8 and 6.1.1.4'
N N 0.0311 0.0180 'International Tables Vol C Tables 4.2.6.8 and 6.1.1.4'
Cr Cr -0.1635 2.4439 'International Tables Vol C Tables 4.2.6.8 and 6.1.1.4'

loop_
_geom_angle_atom_site_label_1
_geom_angle_atom_site_label_2
_geom_angle_atom_site_label_3
_geom_angle
_geom_angle_site_symmetry_1
_geom_angle_site_symmetry_3
_geom_angle_publ_flag
C5_1 C1_1 C2_1 107.24(15) . . ?
C5_1 C1_1 Cr1_5 71.55(8) . . ?
C2_1 C1_1 Cr1_5 72.44(8) . . ?
C5_1 C1_1 H1_1 126.2 . . ?
C2_1 C1_1 H1_1 126.2 . . ?
Cr1_5 C1_1 H1_1 126.2 . . ?
C3_1 C2_1 C1_1 108.12(15) . . ?
C3_1 C2_1 Cr1_5 74.29(9) . . ?
C1_1 C2_1 Cr1_5 72.07(9) . . ?
C3_1 C2_1 H2_1 125.7 . . ?
C1_1 C2_1 H2_1 125.7 . . ?
Cr1_5 C2_1 H2_1 125.7 . . ?
C4_1 C3_1 C2_1 108.16(15) . . ?
C4_1 C3_1 Cr1_5 71.66(9) . . ?
C2_1 C3_1 Cr1_5 70.90(9) . . ?
C4_1 C3_1 H3_1 125.9 . . ?
C2_1 C3_1 H3_1 125.9 . . ?
Cr1_5 C3_1 H3_1 123.2 . . ?
C3_1 C4_1 C5_1 107.90(15) . . ?
C3_1 C4_1 Cr1_5 73.81(9) . . ?
C5_1 C4_1 Cr1_5 70.75(8) . . ?
C3_1 C4_1 H4_1 126.0 . . ?
C5_1 C4_1 H4_1 126.0 . . ?
Cr1_5 C4_1 H4_1 121.1 . . ?
C1_1 C5_1 C4_1 108.51(14) . . ?
C1_1 C5_1 Cr1_5 73.11(8) . . ?
C4_1 C5_1 Cr1_5 73.93(8) . . ?
C1_1 C5_1 H5_1 125.5 . . ?
C4_1 C5_1 H5_1 125.5 . . ?
Cr1_5 C5_1 H5_1 125.5 . . ?
C1_2 N1_2 C7_2 119.26(12) . . ?
C1_2 N1_2 Cr1_5 126.30(10) . . ?
C7_2 N1_2 Cr1_5 111.21(9) . . ?
C3_2 C2_2 C1_2 121.44(14) . . ?
C3_2 C2_2 H2_2 119.3 . . ?
C1_2 C2_2 H2_2 119.3 . . ?
C2_2 C3_2 C4_2 121.17(15) . . ?
C2_2 C3_2 H3_2 119.4 . . ?
C4_2 C3_2 H3_2 119.4 . . ?
C5_2 C4_2 C3_2 118.34(14) . . ?
C5_2 C4_2 H4_2 120.8 . . ?
C3_2 C4_2 H4_2 120.8 . . ?
C4_2 C5_2 C6_2 121.09(15) . . ?
C4_2 C5_2 H5_2 119.5 . . ?
C6_2 C5_2 H5_2 119.5 . . ?
C5_2 C6_2 C1_2 121.61(14) . . ?
C5_2 C6_2 H6_2 119.2 . . ?
C1_2 C6_2 H6_2 119.2 . . ?
C8_2 C7_2 N1_2 119.77(13) . . ?
C8_2 C7_2 C12_2 116.93(14) . . ?
N1_2 C7_2 C12_2 123.12(13) . . ?
C9_2 C8_2 C7_2 121.44(15) . . ?
C9_2 C8_2 H8_2 119.3 . . ?
C7_2 C8_2 H8_2 119.3 . . ?
C10_2 C9_2 C8_2 121.01(15) . . ?
C10_2 C9_2 H9_2 119.5 . . ?
C8_2 C9_2 H9_2 119.5 . . ?
C9_2 C10_2 C11_2 118.18(15) . . ?
C9_2 C10_2 H10_2 120.9 . . ?
C11_2 C10_2 H10_2 120.9 . . ?
C12_2 C11_2 C10_2 121.21(15) . . ?
C12_2 C11_2 H11_2 119.4 . . ?
C10_2 C11_2 H11_2 119.4 . . ?
C11_2 C12_2 C7_2 121.19(14) . . ?
C11_2 C12_2 H12_2 119.4 . . ?
C7_2 C12_2 H12_2 119.4 . . ?
N1_2 C1_2 C6_2 120.11(13) . . ?
N1_2 C1_2 C2_2 123.59(13) . . ?
C6_2 C1_2 C2_2 116.21(13) . . ?
N1_3 C1_3 C2_3 107.78(11) . . ?
N1_3 C1_3 Cr1_5 127.90(10) . . ?
C2_3 C1_3 Cr1_5 124.32(9) . . ?
C1_3 N1_3 C1_4 122.63(11) . . ?
C1_3 N1_3 C4_3 114.74(11) . . ?
C1_4 N1_3 C4_3 122.36(11) . . ?
C6_3 C2_3 C5_3 108.01(12) . . ?
C6_3 C2_3 C1_3 116.44(12) . . ?
C5_3 C2_3 C1_3 105.69(11) . . ?
C6_3 C2_3 C3_3 111.40(12) . . ?
C5_3 C2_3 C3_3 111.41(12) . . ?
C1_3 C2_3 C3_3 103.76(11) . . ?
C4_3 C3_3 C2_3 105.71(11) . . ?
C4_3 C3_3 H3A_3 110.6 . . ?
C2_3 C3_3 H3A_3 110.6 . . ?
C4_3 C3_3 H3AB_3 110.6 . . ?
C2_3 C3_3 H3AB_3 110.6 . . ?
H3A_3 C3_3 H3AB_3 108.7 . . ?
C7_3 C4_3 C3_3 114.40(13) . . ?
C7_3 C4_3 C8_3 108.50(13) . . ?
C3_3 C4_3 C8_3 112.39(12) . . ?
C7_3 C4_3 N1_3 113.26(12) . . ?
C3_3 C4_3 N1_3 99.15(11) . . ?
C8_3 C4_3 N1_3 108.87(11) . . ?
C2_3 C5_3 H5A_3 109.5 . . ?
C2_3 C5_3 H5B_3 109.5 . . ?
H5A_3 C5_3 H5B_3 109.5 . . ?
C2_3 C5_3 H5C_3 109.5 . . ?
H5A_3 C5_3 H5C_3 109.5 . . ?
H5B_3 C5_3 H5C_3 109.5 . . ?
C2_3 C6_3 H6A_3 109.5 . . ?
C2_3 C6_3 H6B_3 109.5 . . ?
H6A_3 C6_3 H6B_3 109.5 . . ?
C2_3 C6_3 H6C_3 109.5 . . ?
H6A_3 C6_3 H6C_3 109.5 . . ?
H6B_3 C6_3 H6C_3 109.5 . . ?
C4_3 C7_3 H7A_3 109.5 . . ?
C4_3 C7_3 H7B_3 109.5 . . ?
H7A_3 C7_3 H7B_3 109.5 . . ?
C4_3 C7_3 H7C_3 109.5 . . ?
H7A_3 C7_3 H7C_3 109.5 . . ?
H7B_3 C7_3 H7C_3 109.5 . . ?
C4_3 C8_3 H8A_3 109.5 . . ?
C4_3 C8_3 H8B_3 109.5 . . ?
H8A_3 C8_3 H8B_3 109.5 . . ?
C4_3 C8_3 H8C_3 109.5 . . ?
H8A_3 C8_3 H8C_3 109.5 . . ?
H8B_3 C8_3 H8C_3 109.5 . . ?
C6_4 C1_4 C2_4 121.91(13) . . ?
C6_4 C1_4 N1_3 121.80(12) . . ?
C2_4 C1_4 N1_3 116.28(13) . . ?
C3_4 C2_4 C1_4 117.72(14) . . ?
C3_4 C2_4 C7_4 118.24(13) . . ?
C1_4 C2_4 C7_4 124.04(13) . . ?
C4_4 C3_4 C2_4 121.37(14) . . ?
C4_4 C3_4 H3_4 119.3 . . ?
C2_4 C3_4 H3_4 119.3 . . ?
C3_4 C4_4 C5_4 119.89(14) . . ?
C3_4 C4_4 H4_4 120.1 . . ?
C5_4 C4_4 H4_4 120.1 . . ?
C4_4 C5_4 C6_4 121.57(15) . . ?
C4_4 C5_4 H5_4 119.2 . . ?
C6_4 C5_4 H5_4 119.2 . . ?
C5_4 C6_4 C1_4 117.46(14) . . ?
C5_4 C6_4 C10_4 117.93(13) . . ?
C1_4 C6_4 C10_4 124.59(13) . . ?
C2_4 C7_4 C8_4 111.94(13) . . ?
C2_4 C7_4 C9_4 111.56(14) . . ?
C8_4 C7_4 C9_4 109.89(14) . . ?
C2_4 C7_4 H7_4 107.8 . . ?
C8_4 C7_4 H7_4 107.8 . . ?
C9_4 C7_4 H7_4 107.8 . . ?
C7_4 C8_4 H8A_4 109.5 . . ?
C7_4 C8_4 H8B_4 109.5 . . ?
H8A_4 C8_4 H8B_4 109.5 . . ?
C7_4 C8_4 H8C_4 109.5 . . ?
H8A_4 C8_4 H8C_4 109.5 . . ?
H8B_4 C8_4 H8C_4 109.5 . . ?
C7_4 C9_4 H9A_4 109.5 . . ?
C7_4 C9_4 H9B_4 109.5 . . ?
H9A_4 C9_4 H9B_4 109.5 . . ?
C7_4 C9_4 H9C_4 109.5 . . ?
H9A_4 C9_4 H9C_4 109.5 . . ?
H9B_4 C9_4 H9C_4 109.5 . . ?
C6_4 C10_4 C11_4 113.13(12) . . ?
C6_4 C10_4 C12_4 109.54(13) . . ?
C11_4 C10_4 C12_4 109.58(13) . . ?
C6_4 C10_4 H10_4 108.2 . . ?
C11_4 C10_4 H10_4 108.2 . . ?
C12_4 C10_4 H10_4 108.2 . . ?
C10_4 C11_4 H11A_4 109.5 . . ?
C10_4 C11_4 H11B_4 109.5 . . ?
H11A_4 C11_4 H11B_4 109.5 . . ?
C10_4 C11_4 H11C_4 109.5 . . ?
H11A_4 C11_4 H11C_4 109.5 . . ?
H11B_4 C11_4 H11C_4 109.5 . . ?
C10_4 C12_4 H12A_4 109.5 . . ?
C10_4 C12_4 H12B_4 109.5 . . ?
H12A_4 C12_4 H12B_4 109.5 . . ?
C10_4 C12_4 H12C_4 109.5 . . ?
H12A_4 C12_4 H12C_4 109.5 . . ?
H12B_4 C12_4 H12C_4 109.5 . . ?
N1_2 Cr1_5 C1_3 97.76(5) . . ?
N1_2 Cr1_5 C5_1 93.28(5) . . ?
C1_3 Cr1_5 C5_1 165.30(6) . . ?
N1_2 Cr1_5 C1_1 121.56(5) . . ?
C1_3 Cr1_5 C1_1 130.03(6) . . ?
C5_1 Cr1_5 C1_1 35.34(6) . . ?
N1_2 Cr1_5 C2_1 151.86(5) . . ?
C1_3 Cr1_5 C2_1 110.32(5) . . ?
C5_1 Cr1_5 C2_1 58.76(6) . . ?
C1_1 Cr1_5 C2_1 35.49(6) . . ?
N1_2 Cr1_5 C4_1 97.72(5) . . ?
C1_3 Cr1_5 C4_1 150.26(6) . . ?
C5_1 Cr1_5 C4_1 35.32(6) . . ?
C1_1 Cr1_5 C4_1 58.61(6) . . ?
C2_1 Cr1_5 C4_1 58.22(6) . . ?
N1_2 Cr1_5 C3_1 129.46(6) . . ?
C1_3 Cr1_5 C3_1 119.64(6) . . ?
C5_1 Cr1_5 C3_1 58.14(6) . . ?
C1_1 Cr1_5 C3_1 58.28(6) . . ?
C2_1 Cr1_5 C3_1 34.82(6) . . ?
C4_1 Cr1_5 C3_1 34.54(6) . . ?

loop_
_geom_bond_atom_site_label_1
_geom_bond_atom_site_label_2
_geom_bond_distance
_geom_bond_site_symmetry_2
_geom_bond_publ_flag
C1_1 C5_1 1.406(2) . ?
C1_1 C2_1 1.419(2) . ?
C1_1 Cr1_5 2.3256(15) . ?
C1_1 H1_1 1.0000 . ?
C2_1 C3_1 1.408(3) . ?
C2_1 Cr1_5 2.3303(15) . ?
C2_1 H2_1 1.0000 . ?
C3_1 C4_1 1.402(2) . ?
C3_1 Cr1_5 2.3740(16) . ?
C3_1 H3_1 0.9500 . ?
C4_1 C5_1 1.412(2) . ?
C4_1 Cr1_5 2.3464(15) . ?
C4_1 H4_1 0.9500 . ?
C5_1 Cr1_5 2.3054(14) . ?
C5_1 H5_1 1.0000 . ?
N1_2 C1_2 1.3916(18) . ?
N1_2 C7_2 1.4025(19) . ?
N1_2 Cr1_5 2.0269(12) . ?
C2_2 C3_2 1.387(2) . ?
C2_2 C1_2 1.414(2) . ?
C2_2 H2_2 0.9500 . ?
C3_2 C4_2 1.388(2) . ?
C3_2 H3_2 0.9500 . ?
C4_2 C5_2 1.386(2) . ?
C4_2 H4_2 0.9500 . ?
C5_2 C6_2 1.388(2) . ?
C5_2 H5_2 0.9500 . ?
C6_2 C1_2 1.410(2) . ?
C6_2 H6_2 0.9500 . ?
C7_2 C8_2 1.400(2) . ?
C7_2 C12_2 1.405(2) . ?
C8_2 C9_2 1.388(2) . ?
C8_2 H8_2 0.9500 . ?
C9_2 C10_2 1.382(2) . ?
C9_2 H9_2 0.9500 . ?
C10_2 C11_2 1.393(2) . ?
C10_2 H10_2 0.9500 . ?
C11_2 C12_2 1.380(2) . ?
C11_2 H11_2 0.9500 . ?
C12_2 H12_2 0.9500 . ?
C1_3 N1_3 1.3136(18) . ?
C1_3 C2_3 1.5424(19) . ?
C1_3 Cr1_5 2.1329(14) . ?
N1_3 C1_4 1.4583(18) . ?
N1_3 C4_3 1.5349(17) . ?
C2_3 C6_3 1.537(2) . ?
C2_3 C5_3 1.537(2) . ?
C2_3 C3_3 1.548(2) . ?
C3_3 C4_3 1.526(2) . ?
C3_3 H3A_3 0.9900 . ?
C3_3 H3AB_3 0.9900 . ?
C4_3 C7_3 1.519(2) . ?
C4_3 C8_3 1.531(2) . ?
C5_3 H5A_3 0.9800 . ?
C5_3 H5B_3 0.9800 . ?
C5_3 H5C_3 0.9800 . ?
C6_3 H6A_3 0.9800 . ?
C6_3 H6B_3 0.9800 . ?
C6_3 H6C_3 0.9800 . ?
C7_3 H7A_3 0.9800 . ?
C7_3 H7B_3 0.9800 . ?
C7_3 H7C_3 0.9800 . ?
C8_3 H8A_3 0.9800 . ?
C8_3 H8B_3 0.9800 . ?
C8_3 H8C_3 0.9800 . ?
C1_4 C6_4 1.401(2) . ?
C1_4 C2_4 1.412(2) . ?
C2_4 C3_4 1.397(2) . ?
C2_4 C7_4 1.523(2) . ?
C3_4 C4_4 1.376(2) . ?
C3_4 H3_4 0.9500 . ?
C4_4 C5_4 1.384(2) . ?
C4_4 H4_4 0.9500 . ?
C5_4 C6_4 1.400(2) . ?
C5_4 H5_4 0.9500 . ?
C6_4 C10_4 1.522(2) . ?
C7_4 C8_4 1.531(2) . ?
C7_4 C9_4 1.540(2) . ?
C7_4 H7_4 1.0000 . ?
C8_4 H8A_4 0.9800 . ?
C8_4 H8B_4 0.9800 . ?
C8_4 H8C_4 0.9800 . ?
C9_4 H9A_4 0.9800 . ?
C9_4 H9B_4 0.9800 . ?
C9_4 H9C_4 0.9800 . ?
C10_4 C11_4 1.531(2) . ?
C10_4 C12_4 1.540(2) . ?
C10_4 H10_4 1.0000 . ?
C11_4 H11A_4 0.9800 . ?
C11_4 H11B_4 0.9800 . ?
C11_4 H11C_4 0.9800 . ?
C12_4 H12A_4 0.9800 . ?
C12_4 H12B_4 0.9800 . ?
C12_4 H12C_4 0.9800 . ?

loop_
_geom_torsion_atom_site_label_1
_geom_torsion_atom_site_label_2
_geom_torsion_atom_site_label_3
_geom_torsion_atom_site_label_4
_geom_torsion
_geom_torsion_site_symmetry_1
_geom_torsion_site_symmetry_2
_geom_torsion_site_symmetry_3
_geom_torsion_site_symmetry_4
_geom_torsion_publ_flag
C5_1 C1_1 C2_1 C3_1 -2.56(17) . . . . ?
Cr1_5 C1_1 C2_1 C3_1 -66.08(11) . . . . ?
C5_1 C1_1 C2_1 Cr1_5 63.52(10) . . . . ?
C1_1 C2_1 C3_1 C4_1 2.28(17) . . . . ?
Cr1_5 C2_1 C3_1 C4_1 -62.35(11) . . . . ?
C1_1 C2_1 C3_1 Cr1_5 64.62(11) . . . . ?
C2_1 C3_1 C4_1 C5_1 -1.10(17) . . . . ?
Cr1_5 C3_1 C4_1 C5_1 -62.97(10) . . . . ?
C2_1 C3_1 C4_1 Cr1_5 61.86(11) . . . . ?
C2_1 C1_1 C5_1 C4_1 1.89(17) . . . . ?
Cr1_5 C1_1 C5_1 C4_1 66.00(10) . . . . ?
C2_1 C1_1 C5_1 Cr1_5 -64.11(10) . . . . ?
C3_1 C4_1 C5_1 C1_1 -0.50(17) . . . . ?
Cr1_5 C4_1 C5_1 C1_1 -65.46(10) . . . . ?
C3_1 C4_1 C5_1 Cr1_5 64.96(11) . . . . ?
C1_2 C2_2 C3_2 C4_2 1.4(2) . . . . ?
C2_2 C3_2 C4_2 C5_2 1.8(2) . . . . ?
C3_2 C4_2 C5_2 C6_2 -2.1(2) . . . . ?
C4_2 C5_2 C6_2 C1_2 -0.7(2) . . . . ?
C1_2 N1_2 C7_2 C8_2 143.74(14) . . . . ?
Cr1_5 N1_2 C7_2 C8_2 -55.32(15) . . . . ?
C1_2 N1_2 C7_2 C12_2 -41.3(2) . . . . ?
Cr1_5 N1_2 C7_2 C12_2 119.65(13) . . . . ?
N1_2 C7_2 C8_2 C9_2 175.31(13) . . . . ?
C12_2 C7_2 C8_2 C9_2 0.0(2) . . . . ?
C7_2 C8_2 C9_2 C10_2 1.0(2) . . . . ?
C8_2 C9_2 C10_2 C11_2 -0.7(2) . . . . ?
C9_2 C10_2 C11_2 C12_2 -0.8(2) . . . . ?
C10_2 C11_2 C12_2 C7_2 1.8(2) . . . . ?
C8_2 C7_2 C12_2 C11_2 -1.4(2) . . . . ?
N1_2 C7_2 C12_2 C11_2 -176.55(14) . . . . ?
C7_2 N1_2 C1_2 C6_2 160.30(13) . . . . ?
Cr1_5 N1_2 C1_2 C6_2 2.49(19) . . . . ?
C7_2 N1_2 C1_2 C2_2 -23.3(2) . . . . ?
Cr1_5 N1_2 C1_2 C2_2 178.89(10) . . . . ?
C5_2 C6_2 C1_2 N1_2 -179.62(14) . . . . ?
C5_2 C6_2 C1_2 C2_2 3.7(2) . . . . ?
C3_2 C2_2 C1_2 N1_2 179.41(14) . . . . ?
C3_2 C2_2 C1_2 C6_2 -4.1(2) . . . . ?
C2_3 C1_3 N1_3 C1_4 160.88(12) . . . . ?
Cr1_5 C1_3 N1_3 C1_4 -20.09(19) . . . . ?
C2_3 C1_3 N1_3 C4_3 -13.34(15) . . . . ?
Cr1_5 C1_3 N1_3 C4_3 165.69(10) . . . . ?
N1_3 C1_3 C2_3 C6_3 116.40(14) . . . . ?
Cr1_5 C1_3 C2_3 C6_3 -62.67(16) . . . . ?
N1_3 C1_3 C2_3 C5_3 -123.71(12) . . . . ?
Cr1_5 C1_3 C2_3 C5_3 57.22(14) . . . . ?
N1_3 C1_3 C2_3 C3_3 -6.38(15) . . . . ?
Cr1_5 C1_3 C2_3 C3_3 174.55(9) . . . . ?
C6_3 C2_3 C3_3 C4_3 -103.10(14) . . . . ?
C5_3 C2_3 C3_3 C4_3 136.20(12) . . . . ?
C1_3 C2_3 C3_3 C4_3 22.94(14) . . . . ?
C2_3 C3_3 C4_3 C7_3 -149.30(12) . . . . ?
C2_3 C3_3 C4_3 C8_3 86.38(14) . . . . ?
C2_3 C3_3 C4_3 N1_3 -28.49(13) . . . . ?
C1_3 N1_3 C4_3 C7_3 148.79(13) . . . . ?
C1_4 N1_3 C4_3 C7_3 -25.45(19) . . . . ?
C1_3 N1_3 C4_3 C3_3 27.15(15) . . . . ?
C1_4 N1_3 C4_3 C3_3 -147.09(12) . . . . ?
C1_3 N1_3 C4_3 C8_3 -90.41(15) . . . . ?
C1_4 N1_3 C4_3 C8_3 95.35(15) . . . . ?
C1_3 N1_3 C1_4 C6_4 93.61(17) . . . . ?
C4_3 N1_3 C1_4 C6_4 -92.61(16) . . . . ?
C1_3 N1_3 C1_4 C2_4 -84.98(16) . . . . ?
C4_3 N1_3 C1_4 C2_4 88.81(16) . . . . ?
C6_4 C1_4 C2_4 C3_4 -3.2(2) . . . . ?
N1_3 C1_4 C2_4 C3_4 175.43(12) . . . . ?
C6_4 C1_4 C2_4 C7_4 177.11(13) . . . . ?
N1_3 C1_4 C2_4 C7_4 -4.3(2) . . . . ?
C1_4 C2_4 C3_4 C4_4 1.0(2) . . . . ?
C7_4 C2_4 C3_4 C4_4 -179.21(14) . . . . ?
C2_4 C3_4 C4_4 C5_4 1.6(2) . . . . ?
C3_4 C4_4 C5_4 C6_4 -2.2(2) . . . . ?
C4_4 C5_4 C6_4 C1_4 0.2(2) . . . . ?
C4_4 C5_4 C6_4 C10_4 178.61(14) . . . . ?
C2_4 C1_4 C6_4 C5_4 2.6(2) . . . . ?
N1_3 C1_4 C6_4 C5_4 -175.95(12) . . . . ?
C2_4 C1_4 C6_4 C10_4 -175.78(13) . . . . ?
N1_3 C1_4 C6_4 C10_4 5.7(2) . . . . ?
C3_4 C2_4 C7_4 C8_4 -69.87(18) . . . . ?
C1_4 C2_4 C7_4 C8_4 109.86(16) . . . . ?
C3_4 C2_4 C7_4 C9_4 53.75(19) . . . . ?
C1_4 C2_4 C7_4 C9_4 -126.52(16) . . . . ?
C5_4 C6_4 C10_4 C11_4 55.51(18) . . . . ?
C1_4 C6_4 C10_4 C11_4 -126.16(15) . . . . ?
C5_4 C6_4 C10_4 C12_4 -67.05(17) . . . . ?
C1_4 C6_4 C10_4 C12_4 111.29(16) . . . . ?
